data_1542450
loop_
_publ_author_name
'Wu, Jianfeng'
'Jung, Julie'
'Zhang, Peng'
'Zhang, Haixia'
'Tang, Jinkui'
'Le Guennic, Boris'

_publ_section_title
;
 Cis--trans isomerism modulates the magnetic relaxation of dysprosium
 single-molecule magnets
;
_journal_issue 6
_journal_name_full 'Chem. Sci.'
_journal_page_first 3632
_journal_paper_doi 10.1039/C5SC04510J
_journal_volume 7
_journal_year 2016
_chemical_formula_sum 'C33 H34 Dy F3 N12 O11 S'
_chemical_formula_weight 1026.28
_chemical_name_systematic
; 
 ? 
;
_space_group_IT_number 15
_symmetry_cell_setting monoclinic
_symmetry_space_group_name_Hall '-C 2yc'
_symmetry_space_group_name_H-M 'C 1 2/c 1'
_atom_sites_solution_hydrogens geom
_atom_sites_solution_primary direct
_atom_sites_solution_secondary difmap
_audit_creation_method SHELXL-97
_audit_update_record
;
2014-12-25 deposited with the CCDC.
2016-02-16 downloaded from the CCDC.
;
_cell_angle_alpha 90.00
_cell_angle_beta 129.032(2)
_cell_angle_gamma 90.00
_cell_formula_units_Z 4
_cell_length_a 20.791(2)
_cell_length_b 18.7611(18)
_cell_length_c 13.6144(14)
_cell_measurement_reflns_used 4692
_cell_measurement_temperature 293(2)
_cell_measurement_theta_max 24.33
_cell_measurement_theta_min 2.90
_cell_volume 4125.1(7)
_computing_cell_refinement 'Bruker SMART'
_computing_data_collection 'Bruker SMART'
_computing_data_reduction 'Bruker SAINT'
_computing_molecular_graphics 'SHELXL-97 (Sheldrick, 1997)'
_computing_publication_material 'SHELXL-97 (Sheldrick, 1997)'
_computing_structure_refinement 'SHELXL-97 (Sheldrick, 1997)'
_computing_structure_solution 'SHELXS-97 (Sheldrick, 1990)'
_diffrn_ambient_temperature 293(2)
_diffrn_measured_fraction_theta_full 0.996
_diffrn_measured_fraction_theta_max 0.996
_diffrn_measurement_device_type 'CCD area detector'
_diffrn_measurement_method 'phi and omega scans'
_diffrn_radiation_monochromator graphite
_diffrn_radiation_source 'fine-focus sealed tube'
_diffrn_radiation_type MoK\a
_diffrn_radiation_wavelength 0.71073
_diffrn_reflns_av_R_equivalents 0.0514
_diffrn_reflns_av_sigmaI/netI 0.0563
_diffrn_reflns_limit_h_max 20
_diffrn_reflns_limit_h_min -25
_diffrn_reflns_limit_k_max 22
_diffrn_reflns_limit_k_min -23
_diffrn_reflns_limit_l_max 16
_diffrn_reflns_limit_l_min -14
_diffrn_reflns_number 12967
_diffrn_reflns_theta_full 26.15
_diffrn_reflns_theta_max 26.15
_diffrn_reflns_theta_min 1.85
_exptl_absorpt_coefficient_mu 1.947
_exptl_absorpt_correction_T_max 0.664
_exptl_absorpt_correction_T_min 0.645
_exptl_absorpt_correction_type multi-scan
_exptl_crystal_colour yellow
_exptl_crystal_density_diffrn 1.652
_exptl_crystal_density_method 'not measured'
_exptl_crystal_description block
_exptl_crystal_F_000 2052
_exptl_crystal_size_max 0.23
_exptl_crystal_size_mid 0.22
_exptl_crystal_size_min 0.21
_refine_diff_density_max 1.361
_refine_diff_density_min -0.963
_refine_diff_density_rms 0.138
_refine_ls_extinction_method none
_refine_ls_goodness_of_fit_ref 1.090
_refine_ls_hydrogen_treatment mixed
_refine_ls_matrix_type full
_refine_ls_number_parameters 310
_refine_ls_number_reflns 4119
_refine_ls_number_restraints 95
_refine_ls_restrained_S_all 1.160
_refine_ls_R_factor_all 0.0646
_refine_ls_R_factor_gt 0.0508
_refine_ls_shift/su_max 0.000
_refine_ls_shift/su_mean 0.000
_refine_ls_structure_factor_coef Fsqd
_refine_ls_weighting_details 'calc w=1/[\s^2^(Fo^2^)+(0.0887P)^2^+0.0000P] where P=(Fo^2^+2Fc^2^)/3'
_refine_ls_weighting_scheme calc
_refine_ls_wR_factor_gt 0.1390
_refine_ls_wR_factor_ref 0.1492
_reflns_number_gt 3346
_reflns_number_total 4119
_reflns_threshold_expression >2sigma(I)
_cod_data_source_file c5sc04510j2.cif
_cod_data_source_block 2
_cod_depositor_comments
;
The following automatic conversions were performed:

'_symmetry_cell_setting' value 'Monoclinic' changed to 'monoclinic'
according to
/usr/data/users/saulius/crontab/automatic-downloads/rss-feeds/RSC/lib/dictionaries/cif_core.dic
dictionary named 'cif_core.dic' version 2.4.2 from 2011-04-26.

'_exptl_absorpt_correction_type' value 'multi_scan' changed to
'multi-scan' according to
/usr/data/users/saulius/crontab/automatic-downloads/rss-feeds/RSC/lib/dictionaries/cif_core.dic
dictionary named 'cif_core.dic' version 2.4.2 from 2011-04-26.

Automatic conversion script
Id: cif_fix_values 4268 2015-11-12 08:31:59Z antanas 

 Adding full bibliography for 1542448--1542450.cif.
;
_cod_original_sg_symbol_H-M C2/c
_cod_database_code 1542450

loop_
_symmetry_equiv_pos_as_xyz
'x, y, z'
'-x, y, -z+1/2'
'x+1/2, y+1/2, z'
'-x+1/2, y+1/2, -z+1/2'
'-x, -y, -z'
'x, -y, z-1/2'
'-x+1/2, -y+1/2, -z'
'x+1/2, -y+1/2, z-1/2'

loop_
_atom_site_label
_atom_site_type_symbol
_atom_site_fract_x
_atom_site_fract_y
_atom_site_fract_z
_atom_site_U_iso_or_equiv
_atom_site_adp_type
_atom_site_occupancy
_atom_site_symmetry_multiplicity
_atom_site_calc_flag
_atom_site_refinement_flags
C1 C 1.0190(5) 0.2190(4) 0.1142(7) 0.0520(17) Uani 1 1 d .
H1 H 0.9924 0.2531 0.0503 0.062 Uiso 1 1 calc R
C2 C 1.1060(4) 0.2228(3) 0.2008(7) 0.0467(15) Uani 1 1 d .
C3 C 1.1467(5) 0.2773(4) 0.1851(8) 0.064(2) Uani 1 1 d .
H3 H 1.1153 0.3102 0.1200 0.076 Uiso 1 1 calc R
C4 C 1.2292(6) 0.2818(5) 0.2627(9) 0.075(3) Uani 1 1 d .
H4 H 1.2550 0.3161 0.2490 0.090 Uiso 1 1 calc R
C5 C 1.2762(5) 0.2354(4) 0.3633(8) 0.067(2) Uani 1 1 d .
H5 H 1.3334 0.2411 0.4199 0.081 Uiso 1 1 calc R
C6 C 1.2411(4) 0.1814(4) 0.3818(8) 0.0564(19) Uani 1 1 d .
C7 C 1.1536(4) 0.1731(3) 0.2987(6) 0.0438(15) Uani 1 1 d .
C8 C 1.3684(5) 0.1384(6) 0.5675(9) 0.088(3) Uani 1 1 d .
H8A H 1.3942 0.1313 0.5295 0.133 Uiso 1 1 calc R
H8B H 1.3889 0.1037 0.6329 0.133 Uiso 1 1 calc R
H8C H 1.3811 0.1854 0.6032 0.133 Uiso 1 1 calc R
C9 C 0.8351(5) 0.0570(4) -0.0572(7) 0.0551(18) Uani 1 1 d .
H9 H 0.8287 0.1053 -0.0501 0.066 Uiso 1 1 calc R
C10 C 0.7695(5) 0.0223(4) -0.1619(7) 0.064(2) Uani 1 1 d .
H10 H 0.7213 0.0463 -0.2256 0.077 Uiso 1 1 calc R
C11 C 0.7781(5) -0.0493(5) -0.1684(7) 0.070(2) Uani 1 1 d .
H11 H 0.7337 -0.0756 -0.2352 0.084 Uiso 1 1 calc R
C12 C 0.8510(6) -0.0824(4) -0.0777(8) 0.062(2) Uani 1 1 d .
H12 H 0.8579 -0.1308 -0.0834 0.075 Uiso 1 1 calc R
C13 C 0.9145(4) -0.0424(4) 0.0227(6) 0.0461(15) Uani 1 1 d .
C14 C 0.9965(5) -0.0736(3) 0.1258(6) 0.0432(15) Uani 1 1 d .
C15 C 1.0784(5) -0.1704(4) 0.2192(7) 0.0551(18) Uani 1 1 d .
C16 C 1.1315(5) -0.0602(4) 0.2959(7) 0.0469(16) Uani 1 1 d .
C17 C 1.0000 0.5000 0.0000 0.244(8) Uani 1 2 d SDU
Dy1 Dy 1.0000 0.08138(2) 0.2500 0.03955(18) Uani 1 2 d S
F1 F 0.9713(17) 0.4391(7) -0.008(3) 0.258(9) Uani 0.50 1 d PDU
F2 F 0.9597(15) 0.5389(12) -0.1077(15) 0.246(8) Uani 0.50 1 d PDU
F3 F 1.0812(9) 0.5125(13) 0.076(2) 0.273(9) Uani 0.50 1 d PDU
N1 N 0.9068(3) 0.0275(3) 0.0347(5) 0.0481(13) Uani 1 1 d .
N2 N 1.0559(3) -0.0295(3) 0.2127(5) 0.0432(12) Uani 1 1 d .
N3 N 1.1956(3) -0.0188(3) 0.3760(6) 0.0580(16) Uani 1 1 d .
H3A H 1.2438 -0.0372 0.4310 0.070 Uiso 1 1 calc R
H3B H 1.1893 0.0267 0.3734 0.070 Uiso 1 1 calc R
N4 N 1.1441(4) -0.1315(3) 0.3032(6) 0.0563(16) Uani 1 1 d .
N5 N 1.0860(5) -0.2394(3) 0.2268(7) 0.077(2) Uani 1 1 d .
H5A H 1.1331 -0.2585 0.2855 0.093 Uiso 1 1 calc R
H5B H 1.0441 -0.2659 0.1731 0.093 Uiso 1 1 calc R
N6 N 1.0029(4) -0.1441(3) 0.1216(5) 0.0541(15) Uani 1 1 d .
O1 O 0.9741(3) 0.1758(3) 0.1134(5) 0.0579(13) Uani 1 1 d .
O2 O 1.1216(3) 0.1193(3) 0.3147(4) 0.0502(11) Uani 1 1 d .
O3 O 1.2819(3) 0.1310(3) 0.4747(6) 0.0712(16) Uani 1 1 d .
O7 O 0.8826(11) 0.5515(12) 0.014(2) 0.203(7) Uani 0.50 1 d PDU
O8 O 1.0144(15) 0.5200(11) 0.2094(16) 0.220(8) Uani 0.50 1 d PDU
O9 O 0.9925(14) 0.6289(8) 0.097(2) 0.199(8) Uani 0.50 1 d PDU
O10 O 0.2952(9) 0.8229(7) 0.5495(12) 0.206(5) Uani 1 1 d U
S1 S 0.9737(8) 0.5595(5) 0.0886(10) 0.192(4) Uani 0.50 1 d PDU

loop_
_atom_site_aniso_label
_atom_site_aniso_U_11
_atom_site_aniso_U_22
_atom_site_aniso_U_33
_atom_site_aniso_U_23
_atom_site_aniso_U_13
_atom_site_aniso_U_12
C1 0.058(4) 0.042(4) 0.061(4) 0.007(3) 0.040(4) 0.005(3)
C2 0.057(4) 0.037(3) 0.055(4) -0.001(3) 0.040(3) -0.001(3)
C3 0.073(5) 0.044(4) 0.078(5) -0.004(4) 0.050(5) -0.010(4)
C4 0.080(6) 0.063(5) 0.094(7) -0.006(5) 0.060(6) -0.026(5)
C5 0.050(4) 0.063(5) 0.086(6) -0.017(4) 0.041(4) -0.022(4)
C6 0.047(4) 0.057(4) 0.070(5) -0.011(4) 0.039(4) -0.010(3)
C7 0.043(3) 0.045(4) 0.052(4) -0.014(3) 0.034(3) -0.008(3)
C8 0.047(5) 0.099(7) 0.087(7) 0.002(5) 0.026(5) -0.001(5)
C9 0.060(5) 0.049(4) 0.048(4) 0.005(3) 0.030(4) 0.015(4)
C10 0.061(5) 0.067(5) 0.048(4) -0.001(4) 0.026(4) 0.016(4)
C11 0.056(5) 0.083(6) 0.047(4) -0.015(4) 0.021(4) 0.005(4)
C12 0.067(5) 0.058(5) 0.058(5) -0.016(3) 0.038(4) 0.000(4)
C13 0.054(4) 0.049(4) 0.044(4) 0.002(3) 0.035(3) 0.011(3)
C14 0.056(4) 0.039(3) 0.043(4) 0.005(3) 0.035(3) 0.009(3)
C15 0.065(5) 0.052(4) 0.057(4) 0.005(3) 0.042(4) 0.014(4)
C16 0.053(4) 0.051(4) 0.054(4) 0.007(3) 0.041(4) 0.012(3)
C17 0.249(11) 0.236(12) 0.243(11) -0.006(8) 0.153(9) -0.002(8)
Dy1 0.0336(3) 0.0401(3) 0.0468(3) 0.000 0.0263(2) 0.000
F1 0.270(13) 0.233(10) 0.272(13) -0.008(8) 0.170(10) -0.004(8)
F2 0.246(13) 0.249(13) 0.245(10) 0.002(8) 0.156(9) -0.003(9)
F3 0.254(10) 0.273(14) 0.276(13) 0.025(10) 0.159(9) -0.008(8)
N1 0.048(3) 0.050(3) 0.046(3) 0.003(2) 0.030(3) 0.009(3)
N2 0.043(3) 0.046(3) 0.047(3) 0.003(2) 0.031(3) 0.003(2)
N3 0.036(3) 0.060(4) 0.066(4) 0.009(3) 0.027(3) 0.010(3)
N4 0.052(4) 0.059(4) 0.058(4) 0.014(3) 0.034(3) 0.021(3)
N5 0.090(5) 0.045(4) 0.077(5) 0.009(3) 0.043(4) 0.016(4)
N6 0.061(4) 0.052(3) 0.048(3) 0.006(3) 0.034(3) 0.013(3)
O1 0.048(3) 0.053(3) 0.070(3) 0.013(2) 0.036(3) 0.006(2)
O2 0.040(2) 0.049(3) 0.063(3) 0.009(2) 0.033(2) 0.001(2)
O3 0.042(3) 0.075(4) 0.079(4) 0.010(3) 0.029(3) -0.003(3)
O7 0.195(8) 0.197(12) 0.206(12) 0.023(9) 0.121(8) -0.016(8)
O8 0.233(12) 0.201(12) 0.195(9) 0.037(8) 0.121(8) 0.012(9)
O9 0.209(12) 0.153(8) 0.177(11) 0.012(7) 0.093(9) -0.030(8)
O10 0.197(9) 0.201(9) 0.169(8) 0.052(7) 0.090(7) 0.052(7)
S1 0.203(7) 0.135(5) 0.164(7) 0.016(5) 0.081(6) -0.029(6)

loop_
_atom_type_symbol
_atom_type_description
_atom_type_scat_dispersion_real
_atom_type_scat_dispersion_imag
_atom_type_scat_source
C C 0.0033 0.0016 'International Tables Vol C Tables 4.2.6.8 and 6.1.1.4'
H H 0.0000 0.0000 'International Tables Vol C Tables 4.2.6.8 and 6.1.1.4'
Dy Dy -0.1892 4.4098 'International Tables Vol C Tables 4.2.6.8 and 6.1.1.4'
F F 0.0171 0.0103 'International Tables Vol C Tables 4.2.6.8 and 6.1.1.4'
N N 0.0061 0.0033 'International Tables Vol C Tables 4.2.6.8 and 6.1.1.4'
O O 0.0106 0.0060 'International Tables Vol C Tables 4.2.6.8 and 6.1.1.4'
S S 0.1246 0.1234 'International Tables Vol C Tables 4.2.6.8 and 6.1.1.4'

loop_
_geom_angle_atom_site_label_1
_geom_angle_atom_site_label_2
_geom_angle_atom_site_label_3
_geom_angle
_geom_angle_site_symmetry_1
_geom_angle_site_symmetry_3
O1 C1 C2 127.4(7) . .
O1 C1 H1 116.3 . .
C2 C1 H1 116.3 . .
C7 C2 C1 121.9(6) . .
C7 C2 C3 119.3(7) . .
C1 C2 C3 118.7(7) . .
C4 C3 C2 120.9(8) . .
C4 C3 H3 119.6 . .
C2 C3 H3 119.6 . .
C3 C4 C5 120.0(8) . .
C3 C4 H4 120.0 . .
C5 C4 H4 120.0 . .
C6 C5 C4 121.7(7) . .
C6 C5 H5 119.1 . .
C4 C5 H5 119.1 . .
C5 C6 O3 126.5(7) . .
C5 C6 C7 120.0(8) . .
O3 C6 C7 113.5(6) . .
O2 C7 C2 123.2(6) . .
O2 C7 C6 119.0(6) . .
C2 C7 C6 117.8(6) . .
O3 C8 H8A 109.5 . .
O3 C8 H8B 109.5 . .
H8A C8 H8B 109.5 . .
O3 C8 H8C 109.5 . .
H8A C8 H8C 109.5 . .
H8B C8 H8C 109.5 . .
N1 C9 C10 125.4(7) . .
N1 C9 H9 117.3 . .
C10 C9 H9 117.3 . .
C11 C10 C9 116.8(7) . .
C11 C10 H10 121.6 . .
C9 C10 H10 121.6 . .
C12 C11 C10 120.5(8) . .
C12 C11 H11 119.8 . .
C10 C11 H11 119.8 . .
C11 C12 C13 118.3(7) . .
C11 C12 H12 120.8 . .
C13 C12 H12 120.8 . .
N1 C13 C12 122.6(6) . .
N1 C13 C14 115.0(6) . .
C12 C13 C14 122.4(6) . .
N2 C14 N6 126.4(6) . .
N2 C14 C13 117.8(5) . .
N6 C14 C13 115.8(6) . .
N5 C15 N4 118.3(7) . .
N5 C15 N6 116.6(7) . .
N4 C15 N6 125.0(6) . .
N3 C16 N4 118.2(6) . .
N3 C16 N2 118.5(6) . .
N4 C16 N2 123.3(7) . .
F1 C17 F1 180.0(5) . 5_765
F1 C17 F3 58.3(12) . 5_765
F1 C17 F3 121.7(12) 5_765 5_765
F1 C17 F3 121.7(12) . .
F1 C17 F3 58.3(12) 5_765 .
F3 C17 F3 180(2) 5_765 .
F1 C17 F2 62.7(12) . 5_765
F1 C17 F2 117.3(12) 5_765 5_765
F3 C17 F2 111.3(11) 5_765 5_765
F3 C17 F2 68.7(11) . 5_765
F1 C17 F2 117.3(12) . .
F1 C17 F2 62.7(12) 5_765 .
F3 C17 F2 68.7(11) 5_765 .
F3 C17 F2 111.3(11) . .
F2 C17 F2 180.0(15) 5_765 .
F1 C17 S1 105.6(9) . .
F1 C17 S1 74.4(9) 5_765 .
F3 C17 S1 82.6(8) 5_765 .
F3 C17 S1 97.4(8) . .
F2 C17 S1 82.1(8) 5_765 .
F2 C17 S1 97.9(8) . .
F1 C17 S1 74.4(9) . 5_765
F1 C17 S1 105.6(9) 5_765 5_765
F3 C17 S1 97.4(8) 5_765 5_765
F3 C17 S1 82.6(8) . 5_765
F2 C17 S1 97.9(8) 5_765 5_765
F2 C17 S1 82.1(8) . 5_765
S1 C17 S1 180.0(5) . 5_765
O2 Dy1 O2 142.4(2) . 2_755
O2 Dy1 O1 79.01(18) . 2_755
O2 Dy1 O1 73.12(17) 2_755 2_755
O2 Dy1 O1 73.12(17) . .
O2 Dy1 O1 79.01(18) 2_755 .
O1 Dy1 O1 83.4(3) 2_755 .
O2 Dy1 N1 116.53(19) . .
O2 Dy1 N1 79.30(17) 2_755 .
O1 Dy1 N1 148.13(18) 2_755 .
O1 Dy1 N1 75.89(18) . .
O2 Dy1 N1 79.30(17) . 2_755
O2 Dy1 N1 116.53(19) 2_755 2_755
O1 Dy1 N1 75.89(18) 2_755 2_755
O1 Dy1 N1 148.13(18) . 2_755
N1 Dy1 N1 132.2(3) . 2_755
O2 Dy1 N2 136.47(17) . 2_755
O2 Dy1 N2 78.06(18) 2_755 2_755
O1 Dy1 N2 110.78(18) 2_755 2_755
O1 Dy1 N2 147.90(17) . 2_755
N1 Dy1 N2 78.01(18) . 2_755
N1 Dy1 N2 63.61(17) 2_755 2_755
O2 Dy1 N2 78.06(18) . .
O2 Dy1 N2 136.47(17) 2_755 .
O1 Dy1 N2 147.90(17) 2_755 .
O1 Dy1 N2 110.78(18) . .
N1 Dy1 N2 63.61(17) . .
N1 Dy1 N2 78.01(18) 2_755 .
N2 Dy1 N2 72.9(2) 2_755 .
C17 F1 F3 63.6(11) . 5_765
C17 F1 F2 62.0(11) . 5_765
F3 F1 F2 115.0(17) 5_765 5_765
C17 F1 S1 68.7(9) . 5_765
F3 F1 S1 96.6(16) 5_765 5_765
F2 F1 S1 94.6(15) 5_765 5_765
C17 F2 F1 55.3(10) . 5_765
C17 F2 F3 54.9(9) . 5_765
F1 F2 F3 103.6(16) 5_765 5_765
F1 F3 C17 58.0(11) 5_765 .
F1 F3 F2 106.6(17) 5_765 5_765
C17 F3 F2 56.4(9) . 5_765
C9 N1 C13 116.3(6) . .
C9 N1 Dy1 121.5(5) . .
C13 N1 Dy1 118.3(4) . .
C14 N2 C16 114.6(6) . .
C14 N2 Dy1 113.2(4) . .
C16 N2 Dy1 127.2(4) . .
C16 N3 H3A 120.0 . .
C16 N3 H3B 120.0 . .
H3A N3 H3B 120.0 . .
C15 N4 C16 115.9(6) . .
C15 N5 H5A 120.0 . .
C15 N5 H5B 120.0 . .
H5A N5 H5B 120.0 . .
C14 N6 C15 113.8(6) . .
C1 O1 Dy1 133.5(5) . .
C7 O2 Dy1 139.6(4) . .
C6 O3 C8 117.3(7) . .
S1 O8 O8 126(2) . 2_755
O9 S1 O7 109.4(12) . .
O9 S1 O8 117.2(12) . .
O7 S1 O8 107.4(11) . .
O9 S1 C17 115.2(10) . .
O7 S1 C17 104.4(9) . .
O8 S1 C17 102.3(8) . .
O9 S1 F1 78.4(10) . 5_765
O7 S1 F1 122.6(12) . 5_765
O8 S1 F1 119.0(12) . 5_765
C17 S1 F1 37.0(4) . 5_765

loop_
_geom_bond_atom_site_label_1
_geom_bond_atom_site_label_2
_geom_bond_distance
_geom_bond_site_symmetry_2
C1 O1 1.231(9) .
C1 C2 1.407(10) .
C1 H1 0.9300 .
C2 C7 1.401(9) .
C2 C3 1.426(10) .
C3 C4 1.337(12) .
C3 H3 0.9300 .
C4 C5 1.379(12) .
C4 H4 0.9300 .
C5 C6 1.361(11) .
C5 H5 0.9300 .
C6 O3 1.366(10) .
C6 C7 1.423(10) .
C7 O2 1.301(8) .
C8 O3 1.410(10) .
C8 H8A 0.9600 .
C8 H8B 0.9600 .
C8 H8C 0.9600 .
C9 N1 1.321(9) .
C9 C10 1.366(11) .
C9 H9 0.9300 .
C10 C11 1.365(11) .
C10 H10 0.9300 .
C11 C12 1.361(12) .
C11 H11 0.9300 .
C12 C13 1.379(11) .
C12 H12 0.9300 .
C13 N1 1.344(8) .
C13 C14 1.485(9) .
C14 N2 1.330(9) .
C14 N6 1.335(8) .
C15 N5 1.299(9) .
C15 N4 1.319(10) .
C15 N6 1.359(9) .
C16 N3 1.320(9) .
C16 N4 1.355(9) .
C16 N2 1.356(9) .
C17 F1 1.262(14) .
C17 F1 1.262(14) 5_765
C17 F3 1.333(14) 5_765
C17 F3 1.333(14) .
C17 F2 1.355(14) 5_765
C17 F2 1.355(14) .
C17 S1 1.956(8) .
C17 S1 1.956(8) 5_765
Dy1 O2 2.207(4) .
Dy1 O2 2.207(4) 2_755
Dy1 O1 2.373(5) 2_755
Dy1 O1 2.373(5) .
Dy1 N1 2.493(5) .
Dy1 N1 2.493(5) 2_755
Dy1 N2 2.585(5) 2_755
Dy1 N2 2.585(5) .
F1 F3 1.27(3) 5_765
F1 F2 1.36(3) 5_765
F1 S1 2.02(2) 5_765
F2 F1 1.36(3) 5_765
F2 F3 1.52(3) 5_765
F3 F1 1.27(3) 5_765
F3 F2 1.52(3) 5_765
N3 H3A 0.8600 .
N3 H3B 0.8600 .
N5 H5A 0.8600 .
N5 H5B 0.8600 .
O7 S1 1.489(15) .
O8 S1 1.490(14) .
O8 O8 1.55(4) 2_755
O9 S1 1.344(14) .
S1 F1 2.02(2) 5_765

loop_
_geom_torsion_atom_site_label_1
_geom_torsion_atom_site_label_2
_geom_torsion_atom_site_label_3
_geom_torsion_atom_site_label_4
_geom_torsion
_geom_torsion_site_symmetry_1
_geom_torsion_site_symmetry_4
O1 C1 C2 C7 2.3(12) . .
O1 C1 C2 C3 180.0(7) . .
C7 C2 C3 C4 -0.3(12) . .
C1 C2 C3 C4 -178.1(8) . .
C2 C3 C4 C5 -3.1(14) . .
C3 C4 C5 C6 4.3(14) . .
C4 C5 C6 O3 177.1(8) . .
C4 C5 C6 C7 -2.0(13) . .
C1 C2 C7 O2 2.0(11) . .
C3 C2 C7 O2 -175.7(6) . .
C1 C2 C7 C6 -179.8(7) . .
C3 C2 C7 C6 2.6(10) . .
C5 C6 C7 O2 176.8(7) . .
O3 C6 C7 O2 -2.4(10) . .
C5 C6 C7 C2 -1.4(11) . .
O3 C6 C7 C2 179.3(6) . .
N1 C9 C10 C11 3.0(14) . .
C9 C10 C11 C12 -4.1(14) . .
C10 C11 C12 C13 2.5(14) . .
C11 C12 C13 N1 0.4(13) . .
C11 C12 C13 C14 -179.6(8) . .
N1 C13 C14 N2 -5.7(9) . .
C12 C13 C14 N2 174.3(7) . .
N1 C13 C14 N6 174.1(6) . .
C12 C13 C14 N6 -5.9(10) . .
F1 C17 F1 F3 33.8(19) 5_765 5_765
F3 C17 F1 F3 180.000(4) . 5_765
F2 C17 F1 F3 143.0(17) 5_765 5_765
F2 C17 F1 F3 -37.0(17) . 5_765
S1 C17 F1 F3 70.7(14) . 5_765
S1 C17 F1 F3 -109.3(14) 5_765 5_765
F1 C17 F1 F2 -109.1(15) 5_765 5_765
F3 C17 F1 F2 -143.0(17) 5_765 5_765
F3 C17 F1 F2 37.0(17) . 5_765
F2 C17 F1 F2 180.000(4) . 5_765
S1 C17 F1 F2 -72.3(13) . 5_765
S1 C17 F1 F2 107.7(13) 5_765 5_765
F1 C17 F1 S1 143.1(8) 5_765 5_765
F3 C17 F1 S1 109.3(14) 5_765 5_765
F3 C17 F1 S1 -70.7(14) . 5_765
F2 C17 F1 S1 -107.7(13) 5_765 5_765
F2 C17 F1 S1 72.3(13) . 5_765
S1 C17 F1 S1 180.0 . 5_765
F1 C17 F2 F1 180.000(7) . 5_765
F3 C17 F2 F1 146.6(15) 5_765 5_765
F3 C17 F2 F1 -33.4(15) . 5_765
F2 C17 F2 F1 -64.0(14) 5_765 5_765
S1 C17 F2 F1 67.8(13) . 5_765
S1 C17 F2 F1 -112.2(13) 5_765 5_765
F1 C17 F2 F3 33.4(15) . 5_765
F1 C17 F2 F3 -146.6(15) 5_765 5_765
F3 C17 F2 F3 180.000(4) . 5_765
F2 C17 F2 F3 149.4(14) 5_765 5_765
S1 C17 F2 F3 -78.8(10) . 5_765
S1 C17 F2 F3 101.2(10) 5_765 5_765
F1 C17 F3 F1 180.000(4) . 5_765
F3 C17 F3 F1 0(100) 5_765 5_765
F2 C17 F3 F1 -145.0(16) 5_765 5_765
F2 C17 F3 F1 35.0(16) . 5_765
S1 C17 F3 F1 -66.4(13) . 5_765
S1 C17 F3 F1 113.6(13) 5_765 5_765
F1 C17 F3 F2 -35.0(16) . 5_765
F1 C17 F3 F2 145.0(16) 5_765 5_765
F3 C17 F3 F2 0(100) 5_765 5_765
F2 C17 F3 F2 180.0 . 5_765
S1 C17 F3 F2 78.5(10) . 5_765
S1 C17 F3 F2 -101.5(10) 5_765 5_765
C10 C9 N1 C13 -0.3(12) . .
C10 C9 N1 Dy1 -157.7(7) . .
C12 C13 N1 C9 -1.5(11) . .
C14 C13 N1 C9 178.5(6) . .
C12 C13 N1 Dy1 156.7(6) . .
C14 C13 N1 Dy1 -23.3(8) . .
O2 Dy1 N1 C9 -116.2(6) . .
O2 Dy1 N1 C9 27.7(6) 2_755 .
O1 Dy1 N1 C9 -2.6(8) 2_755 .
O1 Dy1 N1 C9 -53.5(6) . .
N1 Dy1 N1 C9 143.9(6) 2_755 .
N2 Dy1 N1 C9 107.6(6) 2_755 .
N2 Dy1 N1 C9 -175.8(6) . .
O2 Dy1 N1 C13 86.8(5) . .
O2 Dy1 N1 C13 -129.3(5) 2_755 .
O1 Dy1 N1 C13 -159.6(4) 2_755 .
O1 Dy1 N1 C13 149.4(5) . .
N1 Dy1 N1 C13 -13.1(4) 2_755 .
N2 Dy1 N1 C13 -49.4(5) 2_755 .
N2 Dy1 N1 C13 27.2(5) . .
N6 C14 N2 C16 7.0(10) . .
C13 C14 N2 C16 -173.2(6) . .
N6 C14 N2 Dy1 -150.1(6) . .
C13 C14 N2 Dy1 29.7(7) . .
N3 C16 N2 C14 172.5(6) . .
N4 C16 N2 C14 -9.4(9) . .
N3 C16 N2 Dy1 -34.2(9) . .
N4 C16 N2 Dy1 143.9(5) . .
O2 Dy1 N2 C14 -156.7(5) . .
O2 Dy1 N2 C14 5.8(6) 2_755 .
O1 Dy1 N2 C14 158.0(4) 2_755 .
O1 Dy1 N2 C14 -90.2(5) . .
N1 Dy1 N2 C14 -28.8(4) . .
N1 Dy1 N2 C14 121.9(5) 2_755 .
N2 Dy1 N2 C14 56.1(4) 2_755 .
O2 Dy1 N2 C16 49.7(5) . .
O2 Dy1 N2 C16 -147.8(5) 2_755 .
O1 Dy1 N2 C16 4.4(7) 2_755 .
O1 Dy1 N2 C16 116.2(5) . .
N1 Dy1 N2 C16 177.6(6) . .
N1 Dy1 N2 C16 -31.8(5) 2_755 .
N2 Dy1 N2 C16 -97.6(6) 2_755 .
N5 C15 N4 C16 -176.0(7) . .
N6 C15 N4 C16 6.2(11) . .
N3 C16 N4 C15 -178.5(7) . .
N2 C16 N4 C15 3.3(10) . .
N2 C14 N6 C15 1.2(10) . .
C13 C14 N6 C15 -178.6(6) . .
N5 C15 N6 C14 173.8(7) . .
N4 C15 N6 C14 -8.3(11) . .
C2 C1 O1 Dy1 3.3(12) . .
O2 Dy1 O1 C1 -7.9(7) . .
O2 Dy1 O1 C1 146.6(7) 2_755 .
O1 Dy1 O1 C1 72.6(7) 2_755 .
N1 Dy1 O1 C1 -131.8(7) . .
N1 Dy1 O1 C1 23.3(9) 2_755 .
N2 Dy1 O1 C1 -168.3(6) 2_755 .
N2 Dy1 O1 C1 -77.6(7) . .
C2 C7 O2 Dy1 -14.1(11) . .
C6 C7 O2 Dy1 167.7(5) . .
O2 Dy1 O2 C7 -30.1(6) 2_755 .
O1 Dy1 O2 C7 -72.5(7) 2_755 .
O1 Dy1 O2 C7 13.8(7) . .
N1 Dy1 O2 C7 77.9(7) . .
N1 Dy1 O2 C7 -150.1(7) 2_755 .
N2 Dy1 O2 C7 178.8(6) 2_755 .
N2 Dy1 O2 C7 130.1(7) . .
C5 C6 O3 C8 5.8(13) . .
C7 C6 O3 C8 -175.0(7) . .
O8 O8 S1 O9 82(2) 2_755 .
O8 O8 S1 O7 -42(2) 2_755 .
O8 O8 S1 C17 -151.3(17) 2_755 .
O8 O8 S1 F1 173.3(17) 2_755 5_765
F1 C17 S1 O9 -174.2(15) . .
F1 C17 S1 O9 5.8(15) 5_765 .
F3 C17 S1 O9 -120.1(14) 5_765 .
F3 C17 S1 O9 59.9(14) . .
F2 C17 S1 O9 127.1(14) 5_765 .
F2 C17 S1 O9 -52.9(14) . .
S1 C17 S1 O9 0.0(6) 5_765 .
F1 C17 S1 O7 -54.2(15) . .
F1 C17 S1 O7 125.8(15) 5_765 .
F3 C17 S1 O7 -0.1(13) 5_765 .
F3 C17 S1 O7 179.9(13) . .
F2 C17 S1 O7 -112.9(13) 5_765 .
F2 C17 S1 O7 67.1(13) . .
S1 C17 S1 O7 0.0(16) 5_765 .
F1 C17 S1 O8 57.6(15) . .
F1 C17 S1 O8 -122.4(15) 5_765 .
F3 C17 S1 O8 111.7(13) 5_765 .
F3 C17 S1 O8 -68.3(13) . .
F2 C17 S1 O8 -1.1(13) 5_765 .
F2 C17 S1 O8 178.9(13) . .
S1 C17 S1 O8 0.0(15) 5_765 .
F1 C17 S1 F1 180.000(2) . 5_765
F3 C17 S1 F1 -125.9(14) 5_765 5_765
F3 C17 S1 F1 54.1(14) . 5_765
F2 C17 S1 F1 121.3(14) 5_765 5_765
F2 C17 S1 F1 -58.7(14) . 5_765
S1 C17 S1 F1 0.0(11) 5_765 5_765
